data_4129279
loop_
_publ_author_name
'Lin, Qipu'
'Bu, Xianhui'
'Kong, Aiguo'
'Mao, Chengyu'
'Zhao, Xiang'
'Bu, Fei'
'Feng, Pingyun'

_publ_section_title
;
 New heterometallic zirconium metalloporphyrin frameworks and their
 heteroatom-activated high-surface-area carbon derivatives.
;
_journal_issue 6
_journal_name_full 'Journal of the American Chemical Society'
_journal_page_first 2235
_journal_page_last 2238
_journal_paper_doi 10.1021/jacs.5b00076
_journal_volume 137
_journal_year 2015
_chemical_formula_moiety 'C132 H96 N6 O16 Zr3'
_chemical_formula_sum 'C132 H96 N6 O16 Zr3'
_chemical_formula_weight 2295.81
_space_group_IT_number 221
_space_group_name_Hall '-P 4 2 3'
_space_group_name_H-M_alt 'P m -3 m'
_symmetry_cell_setting cubic
_symmetry_space_group_name_Hall '-P 4 2 3'
_symmetry_space_group_name_H-M 'P m -3 m'
_atom_sites_solution_hydrogens geom
_atom_sites_solution_primary direct
_atom_sites_solution_secondary difmap
_audit_creation_method SHELXL-97
_cell_angle_alpha 90.00
_cell_angle_beta 90.00
_cell_angle_gamma 90.00
_cell_formula_units_Z 2
_cell_length_a 25.402(4)
_cell_length_b 25.402(4)
_cell_length_c 25.402(4)
_cell_measurement_reflns_used 619
_cell_measurement_temperature 296(2)
_cell_measurement_theta_max 13.95
_cell_measurement_theta_min 2.27
_cell_volume 16391(4)
_computing_cell_refinement 'Bruker SMART'
_computing_data_collection 'Bruker SMART'
_computing_data_reduction 'Bruker SAINT'
_computing_molecular_graphics 'Bruker SHELXTL'
_computing_publication_material 'Bruker SHELXTL'
_computing_structure_refinement 'SHELXL-97 (Sheldrick, 1997)'
_computing_structure_solution 'SHELXS-97 (Sheldrick, 1990)'
_diffrn_ambient_temperature 296(2)
_diffrn_measured_fraction_theta_full 0.982
_diffrn_measured_fraction_theta_max 0.982
_diffrn_measurement_device_type 'CCD area detector'
_diffrn_measurement_method 'phi and omega scans'
_diffrn_radiation_monochromator graphite
_diffrn_radiation_source 'fine-focus sealed tube'
_diffrn_radiation_type MoK\a
_diffrn_radiation_wavelength 0.71073
_diffrn_reflns_av_R_equivalents 0.0941
_diffrn_reflns_av_sigmaI/netI 0.1108
_diffrn_reflns_limit_h_max 27
_diffrn_reflns_limit_h_min -22
_diffrn_reflns_limit_k_max 26
_diffrn_reflns_limit_k_min -25
_diffrn_reflns_limit_l_max 27
_diffrn_reflns_limit_l_min -24
_diffrn_reflns_number 38433
_diffrn_reflns_theta_full 22.76
_diffrn_reflns_theta_max 22.76
_diffrn_reflns_theta_min 1.96
_diffrn_standards_decay_% none
_diffrn_standards_interval_count none
_diffrn_standards_interval_time none
_diffrn_standards_number 0
_exptl_absorpt_coefficient_mu 0.117
_exptl_absorpt_correction_T_max 0.991
_exptl_absorpt_correction_T_min 0.990
_exptl_absorpt_correction_type none
_exptl_crystal_colour black
_exptl_crystal_density_diffrn 0.465
_exptl_crystal_density_meas 0.43
_exptl_crystal_density_method 'not measured'
_exptl_crystal_description 'cubic '
_exptl_crystal_F_000 2356
_exptl_crystal_size_max 0.09
_exptl_crystal_size_mid 0.09
_exptl_crystal_size_min 0.08
_refine_diff_density_max 1.062
_refine_diff_density_min -1.245
_refine_diff_density_rms 0.080
_refine_ls_extinction_coef 0.0153(19)
_refine_ls_extinction_expression Fc^*^=kFc[1+0.001xFc^2^\l^3^/sin(2\q)]^-1/4^
_refine_ls_extinction_method SHELXL
_refine_ls_goodness_of_fit_ref 1.042
_refine_ls_hydrogen_treatment constr
_refine_ls_matrix_type full
_refine_ls_number_parameters 85
_refine_ls_number_reflns 2188
_refine_ls_number_restraints 213
_refine_ls_restrained_S_all 1.078
_refine_ls_R_factor_all 0.1385
_refine_ls_R_factor_gt 0.0817
_refine_ls_shift/su_max 0.002
_refine_ls_shift/su_mean 0.000
_refine_ls_structure_factor_coef Fsqd
_refine_ls_weighting_details 'calc w=1/[\s^2^(Fo^2^)+(0.1519P)^2^+2.8521P] where P=(Fo^2^+2Fc^2^)/3'
_refine_ls_weighting_scheme calc
_refine_ls_wR_factor_gt 0.2083
_refine_ls_wR_factor_ref 0.2503
_reflns_number_gt 1361
_reflns_number_total 2223
_reflns_threshold_expression >2sigma(I)
_cod_data_source_file ja5b00076_si_002.cif
_cod_data_source_block CPM99(H2)
_cod_depositor_comments
;
The following automatic conversions were performed:

data item '_symmetry_cell_setting' value 'Cubic' was changed to
'cubic' in accordance with the
/home/saulius/struct/COD-crude-data/automatic-downloads/DataCite-retrospective/ACS/depositions/lib/dictionaries/cif_core.dic
dictionary named 'cif_core.dic' version 2.4.2 last updated on
2011-04-26.

Automatic conversion script
Id: cif_fix_values 6909 2019-04-08 15:41:33Z antanas 
;
_cod_original_cell_volume 16391(5)
_cod_database_code 4129279

loop_
_symmetry_equiv_pos_as_xyz
'x, y, z'
'-x, -y, z'
'-x, y, -z'
'x, -y, -z'
'z, x, y'
'z, -x, -y'
'-z, -x, y'
'-z, x, -y'
'y, z, x'
'-y, z, -x'
'y, -z, -x'
'-y, -z, x'
'y, x, -z'
'-y, -x, -z'
'y, -x, z'
'-y, x, z'
'x, z, -y'
'-x, z, y'
'-x, -z, -y'
'x, -z, y'
'z, y, -x'
'z, -y, x'
'-z, y, x'
'-z, -y, -x'
'-x, -y, -z'
'x, y, -z'
'x, -y, z'
'-x, y, z'
'-z, -x, -y'
'-z, x, y'
'z, x, -y'
'z, -x, y'
'-y, -z, -x'
'y, -z, x'
'-y, z, x'
'y, z, -x'
'-y, -x, z'
'y, x, z'
'-y, x, -z'
'y, -x, -z'
'-x, -z, y'
'x, -z, -y'
'x, z, y'
'-x, z, -y'
'-z, -y, x'
'-z, y, -x'
'z, -y, -x'
'z, y, x'

loop_
_atom_site_label
_atom_site_type_symbol
_atom_site_fract_x
_atom_site_fract_y
_atom_site_fract_z
_atom_site_U_iso_or_equiv
_atom_site_adp_type
_atom_site_occupancy
_atom_site_symmetry_multiplicity
_atom_site_calc_flag
_atom_site_refinement_flags
_atom_site_disorder_assembly
_atom_site_disorder_group
Zr1 Zr 0.0000 0.0000 0.09762(5) 0.0198(6) Uani 1 8 d SU . .
O1 O 0.0488(3) 0.0488(3) 0.0488(3) 0.064(3) Uani 1 6 d SU . .
O2 O 0.0000 0.07655(18) 0.13993(19) 0.0400(14) Uani 1 2 d SU . .
N1 N 0.0000 0.4188(5) 0.5000 0.216(10) Uani 1 4 d SU . .
H1A H 0.0000 0.4527 0.5000 0.259 Uiso 0.50 4 calc SPR A -1
C1 C 0.0000 0.1240(3) 0.1240(3) 0.044(3) Uani 1 4 d SDU . .
C2 C 0.0000 0.1660(3) 0.1660(3) 0.067(4) Uani 1 4 d SDU . .
C3 C 0.0000 0.1524(4) 0.2166(3) 0.125(5) Uani 1 2 d SDU . .
H3A H 0.0000 0.1171 0.2262 0.150 Uiso 1 2 calc SR . .
C4 C 0.0000 0.1918(4) 0.2555(4) 0.163(6) Uani 1 2 d SDU . .
H4A H 0.0000 0.1822 0.2908 0.196 Uiso 1 2 calc SR . .
C5 C 0.0000 0.2427(4) 0.2427(4) 0.154(7) Uani 1 4 d SDU . .
C6 C 0.0000 0.2833(5) 0.2833(5) 0.191(8) Uani 1 4 d SDU . .
C7 C 0.0370(6) 0.2830(4) 0.3223(4) 0.269(8) Uani 1 1 d DU . .
H7A H 0.0628 0.2555 0.3218 0.323 Uiso 1 1 d R . .
C8 C 0.0401(6) 0.3247(4) 0.3621(5) 0.297(9) Uani 1 1 d DU . .
H8A H 0.0679 0.3255 0.3877 0.357 Uiso 1 1 d R . .
C9 C 0.0000 0.3629(4) 0.3629(4) 0.224(9) Uani 1 4 d SDU . .
C10 C 0.0000 0.4044(4) 0.4044(4) 0.226(9) Uani 1 4 d SDU . .
C11 C 0.0000 0.3875(4) 0.4556(4) 0.232(8) Uani 1 2 d SU . .
C12 C 0.0000 0.3344(5) 0.4726(4) 0.266(10) Uani 1 2 d SU . .
H12A H 0.0000 0.3048 0.4510 0.319 Uiso 1 2 calc SR . .

loop_
_atom_site_aniso_label
_atom_site_aniso_U_11
_atom_site_aniso_U_22
_atom_site_aniso_U_33
_atom_site_aniso_U_23
_atom_site_aniso_U_13
_atom_site_aniso_U_12
Zr1 0.0218(7) 0.0218(7) 0.0157(9) 0.000 0.000 0.000
O1 0.064(3) 0.064(3) 0.064(3) 0.043(4) 0.043(4) 0.043(4)
O2 0.049(3) 0.033(3) 0.039(3) -0.014(2) 0.000 0.000
N1 0.59(3) 0.032(6) 0.031(6) 0.000 0.000 0.000
C1 0.047(7) 0.042(3) 0.042(3) -0.016(5) 0.000 0.000
C2 0.132(11) 0.035(3) 0.035(3) -0.009(5) 0.000 0.000
C3 0.282(15) 0.046(6) 0.046(5) -0.015(4) 0.000 0.000
C4 0.389(19) 0.059(6) 0.041(6) -0.006(5) 0.000 0.000
C5 0.37(2) 0.047(4) 0.047(4) 0.001(6) 0.000 0.000
C6 0.44(3) 0.069(7) 0.069(7) -0.021(9) 0.000 0.000
C7 0.51(2) 0.149(10) 0.148(11) -0.062(9) -0.060(10) 0.035(10)
C8 0.58(2) 0.153(12) 0.163(11) -0.070(10) -0.062(11) 0.043(10)
C9 0.58(3) 0.045(6) 0.045(6) -0.009(8) 0.000 0.000
C10 0.60(3) 0.038(4) 0.038(4) -0.009(5) 0.000 0.000
C11 0.62(2) 0.038(6) 0.039(5) -0.002(4) 0.000 0.000
C12 0.70(3) 0.038(5) 0.061(8) -0.002(5) 0.000 0.000

loop_
_atom_type_symbol
_atom_type_description
_atom_type_scat_dispersion_real
_atom_type_scat_dispersion_imag
_atom_type_scat_source
C C 0.0033 0.0016 'International Tables Vol C Tables 4.2.6.8 and 6.1.1.4'
H H 0.0000 0.0000 'International Tables Vol C Tables 4.2.6.8 and 6.1.1.4'
N N 0.0061 0.0033 'International Tables Vol C Tables 4.2.6.8 and 6.1.1.4'
O O 0.0106 0.0060 'International Tables Vol C Tables 4.2.6.8 and 6.1.1.4'
Zr Zr -2.9673 0.5597 'International Tables Vol C Tables 4.2.6.8 and 6.1.1.4'

loop_
_geom_angle_atom_site_label_1
_geom_angle_atom_site_label_2
_geom_angle_atom_site_label_3
_geom_angle
_geom_angle_site_symmetry_1
_geom_angle_site_symmetry_3
O1 Zr1 O1 70.5(3) 2 28
O1 Zr1 O1 70.5(3) 2 27
O1 Zr1 O1 109.4(6) 28 27
O1 Zr1 O1 109.4(6) 2 .
O1 Zr1 O1 70.5(3) 28 .
O1 Zr1 O1 70.5(3) 27 .
O1 Zr1 O2 141.68(5) 2 38
O1 Zr1 O2 141.68(5) 28 38
O1 Zr1 O2 77.0(2) 27 38
O1 Zr1 O2 77.0(2) . 38
O1 Zr1 O2 141.68(5) 2 .
O1 Zr1 O2 77.0(2) 28 .
O1 Zr1 O2 141.68(5) 27 .
O1 Zr1 O2 77.0(2) . .
O2 Zr1 O2 76.47(11) 38 .
O1 Zr1 O2 77.0(2) 2 2
O1 Zr1 O2 141.68(5) 28 2
O1 Zr1 O2 77.0(2) 27 2
O1 Zr1 O2 141.68(5) . 2
O2 Zr1 O2 76.47(11) 38 2
O2 Zr1 O2 122.1(3) . 2
O1 Zr1 O2 77.0(2) 2 37
O1 Zr1 O2 77.0(2) 28 37
O1 Zr1 O2 141.68(5) 27 37
O1 Zr1 O2 141.68(5) . 37
O2 Zr1 O2 122.1(3) 38 37
O2 Zr1 O2 76.47(11) . 37
O2 Zr1 O2 76.47(11) 2 37
O1 Zr1 Zr1 35.25(15) 2 33
O1 Zr1 Zr1 90.0(3) 28 33
O1 Zr1 Zr1 35.25(15) 27 33
O1 Zr1 Zr1 90.0(3) . 33
O2 Zr1 Zr1 110.00(9) 38 33
O2 Zr1 Zr1 163.93(13) . 33
O2 Zr1 Zr1 73.93(13) 2 33
O2 Zr1 Zr1 110.00(9) 37 33
O1 Zr1 Zr1 35.25(15) 2 29
O1 Zr1 Zr1 35.25(15) 28 29
O1 Zr1 Zr1 90.0(3) 27 29
O1 Zr1 Zr1 90.0(3) . 29
O2 Zr1 Zr1 163.93(13) 38 29
O2 Zr1 Zr1 110.00(9) . 29
O2 Zr1 Zr1 110.00(9) 2 29
O2 Zr1 Zr1 73.93(13) 37 29
Zr1 Zr1 Zr1 60.0 33 29
O1 Zr1 Zr1 90.0(3) 2 9
O1 Zr1 Zr1 35.25(15) 28 9
O1 Zr1 Zr1 90.0(3) 27 9
O1 Zr1 Zr1 35.25(15) . 9
O2 Zr1 Zr1 110.00(9) 38 9
O2 Zr1 Zr1 73.93(13) . 9
O2 Zr1 Zr1 163.93(13) 2 9
O2 Zr1 Zr1 110.00(9) 37 9
Zr1 Zr1 Zr1 90.0 33 9
Zr1 Zr1 Zr1 60.0 29 9
O1 Zr1 Zr1 90.0(3) 2 5
O1 Zr1 Zr1 90.0(3) 28 5
O1 Zr1 Zr1 35.25(15) 27 5
O1 Zr1 Zr1 35.25(15) . 5
O2 Zr1 Zr1 73.93(13) 38 5
O2 Zr1 Zr1 110.00(9) . 5
O2 Zr1 Zr1 110.00(9) 2 5
O2 Zr1 Zr1 163.93(13) 37 5
Zr1 Zr1 Zr1 60.0 33 5
Zr1 Zr1 Zr1 90.0 29 5
Zr1 Zr1 Zr1 60.0 9 5
Zr1 O1 Zr1 109.5(3) . 9
Zr1 O1 Zr1 109.5(3) . 5
Zr1 O1 Zr1 109.5(3) 9 5
C1 O2 Zr1 132.5(5) . .
C11 N1 C11 109.6(13) . 26_556
O2 C1 O2 127.1(9) . 18
O2 C1 C2 116.4(4) . .
O2 C1 C2 116.4(4) 18 .
C3 C2 C3 120.0(11) . 18
C3 C2 C1 120.0(6) . .
C3 C2 C1 120.0(6) 18 .
C2 C3 C4 119.7(10) . .
C5 C4 C3 121.2(11) . .
C4 C5 C4 118.2(14) . 18
C4 C5 C6 120.9(7) . .
C4 C5 C6 120.9(7) 18 .
C7 C6 C7 62.2(11) 28 18
C7 C6 C7 86.9(14) 28 .
C7 C6 C7 118.7(17) 18 .
C7 C6 C7 118.7(17) 28 43
C7 C6 C7 86.9(14) 18 43
C7 C6 C7 62.2(11) . 43
C7 C6 C5 120.7(8) 28 .
C7 C6 C5 120.7(8) 18 .
C7 C6 C5 120.7(8) . .
C7 C6 C5 120.7(8) 43 .
C6 C7 C7 58.9(6) . 43
C6 C7 C8 122.3(14) . .
C7 C7 C8 88.7(7) 43 .
C6 C7 C7 46.5(7) . 28
C7 C7 C7 90.000(2) 43 28
C8 C7 C7 93.1(9) . 28
C6 C7 C8 92.6(10) . 43
C7 C7 C8 46.8(4) 43 43
C8 C7 C8 41.9(8) . 43
C7 C7 C8 92.3(6) 28 43
C8 C8 C9 61.5(6) 43 .
C8 C8 C7 91.3(7) 43 .
C9 C8 C7 117.9(14) . .
C8 C8 C7 46.8(4) 43 43
C9 C8 C7 90.4(10) . 43
C7 C8 C7 44.5(8) . 43
C8 C8 C8 90.000(2) 43 28
C9 C8 C8 43.6(7) . 28
C7 C8 C8 86.9(9) . 28
C7 C8 C8 87.7(6) 43 28
C8 C9 C8 57.0(12) . 43
C8 C9 C8 92.8(13) . 28
C8 C9 C8 120.3(15) 43 28
C8 C9 C8 120.3(15) . 18
C8 C9 C8 92.8(13) 43 18
C8 C9 C8 57.0(12) 28 18
C8 C9 C10 119.9(8) . .
C8 C9 C10 119.9(8) 43 .
C8 C9 C10 119.9(8) 28 .
C8 C9 C10 119.9(8) 18 .
C11 C10 C11 126.6(14) . 18
C11 C10 C9 116.7(7) . .
C11 C10 C9 116.7(7) 18 .
C10 C11 N1 126.5(11) . .
C10 C11 C12 126.0(11) . .
N1 C11 C12 107.4(10) . .
C12 C12 C11 107.7(7) 26_556 .

loop_
_geom_bond_atom_site_label_1
_geom_bond_atom_site_label_2
_geom_bond_distance
_geom_bond_site_symmetry_2
Zr1 O1 2.147(4) 2
Zr1 O1 2.147(4) 28
Zr1 O1 2.147(4) 27
Zr1 O1 2.147(4) .
Zr1 O2 2.222(5) 38
Zr1 O2 2.222(5) .
Zr1 O2 2.222(5) 2
Zr1 O2 2.222(5) 37
Zr1 Zr1 3.5070(18) 33
Zr1 Zr1 3.5070(18) 29
Zr1 Zr1 3.5070(18) 9
Zr1 Zr1 3.5070(18) 5
O1 Zr1 2.147(4) 9
O1 Zr1 2.147(4) 5
O2 C1 1.271(6) .
N1 C11 1.380(13) .
N1 C11 1.380(13) 26_556
C1 O2 1.271(6) 18
C1 C2 1.508(12) .
C2 C3 1.331(9) .
C2 C3 1.331(9) 18
C3 C4 1.407(11) .
C4 C5 1.333(10) .
C5 C4 1.333(10) 18
C5 C6 1.458(15) .
C6 C7 1.365(11) 28
C6 C7 1.365(11) 18
C6 C7 1.365(11) .
C6 C7 1.365(11) 43
C7 C7 1.41(2) 43
C7 C8 1.466(11) .
C7 C7 1.88(3) 28
C7 C8 2.010(14) 43
C8 C8 1.34(3) 43
C8 C9 1.407(11) .
C8 C7 2.010(14) 43
C8 C8 2.04(3) 28
C9 C8 1.407(11) 43
C9 C8 1.407(11) 28
C9 C8 1.407(11) 18
C9 C10 1.491(15) .
C10 C11 1.369(13) .
C10 C11 1.369(13) 18
C11 C12 1.416(15) .
C12 C12 1.39(2) 26_556
